data_7003478
loop_
_publ_author_name
'Feller, Russell K.'
'Cheetham, Anthony K.'

_publ_section_title
;
 Polytypism, homochirality, interpenetration, and hydrogen-bonding in
 transition metal (Mn(ii), Ni(ii), Cu(ii), Zn(ii))
 5-hydroxyisophthalate coordination polymers containing
 4,4&#x2032;-bipyridyl
;
_journal_issue 15
_journal_name_full 'Dalton Transactions'
_journal_page_first 2034
_journal_page_last 2042
_journal_paper_doi 10.1039/b716454h
_journal_year 2008
_chemical_formula_sum 'C20.5 H18 Mn N2.5 O7'
_chemical_formula_weight 466.31
_chemical_name_systematic
;
?
;
_space_group_IT_number 13
_symmetry_cell_setting monoclinic
_symmetry_space_group_name_Hall '-P 2yac'
_symmetry_space_group_name_H-M 'P 1 2/n 1'
_atom_sites_solution_hydrogens geom
_atom_sites_solution_primary direct
_atom_sites_solution_secondary difmap
_audit_creation_method SHELXL-97
_cell_angle_alpha 90.00
_cell_angle_beta 102.326(2)
_cell_angle_gamma 90.00
_cell_formula_units_Z 4
_cell_length_a 11.6900(8)
_cell_length_b 10.1772(7)
_cell_length_c 17.9098(12)
_cell_measurement_temperature 298(2)
_cell_volume 2081.6(2)
_computing_cell_refinement 'Bruker SMART'
_computing_data_collection 'Bruker SMART'
_computing_data_reduction 'Bruker SAINT'
_computing_molecular_graphics 'Bruker SHELXTL'
_computing_publication_material 'Bruker SHELXTL'
_computing_structure_refinement 'SHELXL-97 (Sheldrick, 1997)'
_computing_structure_solution 'SHELXS-97 (Sheldrick, 1990)'
_diffrn_ambient_temperature 298(2)
_diffrn_measured_fraction_theta_full 0.957
_diffrn_measured_fraction_theta_max 0.957
_diffrn_measurement_device_type 'CCD area detector'
_diffrn_measurement_method 'phi and omega scans'
_diffrn_radiation_monochromator graphite
_diffrn_radiation_source 'fine-focus sealed tube'
_diffrn_radiation_type MoK\a
_diffrn_radiation_wavelength 0.71073
_diffrn_reflns_av_R_equivalents 0.0472
_diffrn_reflns_av_sigmaI/netI 0.0519
_diffrn_reflns_limit_h_max 14
_diffrn_reflns_limit_h_min -14
_diffrn_reflns_limit_k_max 12
_diffrn_reflns_limit_k_min -12
_diffrn_reflns_limit_l_max 22
_diffrn_reflns_limit_l_min -22
_diffrn_reflns_number 16826
_diffrn_reflns_theta_full 26.73
_diffrn_reflns_theta_max 26.73
_diffrn_reflns_theta_min 2.00
_exptl_absorpt_coefficient_mu 0.681
_exptl_absorpt_correction_T_max 0.3058
_exptl_absorpt_correction_T_min 0.2766
_exptl_absorpt_correction_type empirical
_exptl_crystal_colour Yellow
_exptl_crystal_density_diffrn 1.488
_exptl_crystal_density_meas 0
_exptl_crystal_density_method 'not measured'
_exptl_crystal_description Block
_exptl_crystal_F_000 958
_exptl_crystal_size_max 0.18
_exptl_crystal_size_mid 0.15
_exptl_crystal_size_min 0.12
_refine_diff_density_max 1.234
_refine_diff_density_min -0.616
_refine_diff_density_rms 0.107
_refine_ls_extinction_method none
_refine_ls_goodness_of_fit_ref 1.071
_refine_ls_hydrogen_treatment mixed
_refine_ls_matrix_type full
_refine_ls_number_parameters 327
_refine_ls_number_reflns 4239
_refine_ls_number_restraints 36
_refine_ls_restrained_S_all 1.093
_refine_ls_R_factor_all 0.1040
_refine_ls_R_factor_gt 0.0728
_refine_ls_shift/su_max 0.001
_refine_ls_shift/su_mean 0.000
_refine_ls_structure_factor_coef Fsqd
_refine_ls_weighting_details 'calc w=1/[\s^2^(Fo^2^)+(0.1250P)^2^+4.5000P] where P=(Fo^2^+2Fc^2^)/3'
_refine_ls_weighting_scheme calc
_refine_ls_wR_factor_gt 0.2284
_refine_ls_wR_factor_ref 0.2428
_reflns_number_gt 2770
_reflns_number_total 4239
_reflns_threshold_expression >2sigma(I)
_cod_data_source_file b716454h.txt
_cod_data_source_block yeltestm
_cod_depositor_comments
;
The following automatic conversions were performed:
'_symmetry_cell_setting' value 'Monoclinic' changed to 'monoclinic'
according to '/home/saulius/struct/CIF-dictionaries/cif_core.dic'
dictionary named 'cif_core.dic' version 2.4.1 from 2010-06-29.

Automatic conversion script
Id: cif_fix_enum 1527 2010-12-29 10:47:43Z saulius 
;
_cod_original_sg_symbol_H-M P2/n
_cod_original_formula_sum 'C20.50 H18 Mn N2.50 O7'
_cod_database_code 7003478

loop_
_symmetry_equiv_pos_as_xyz
'x, y, z'
'-x+1/2, y, -z+1/2'
'-x, -y, -z'
'x-1/2, -y, z-1/2'

loop_
_atom_site_label
_atom_site_type_symbol
_atom_site_fract_x
_atom_site_fract_y
_atom_site_fract_z
_atom_site_U_iso_or_equiv
_atom_site_adp_type
_atom_site_occupancy
_atom_site_symmetry_multiplicity
_atom_site_calc_flag
_atom_site_refinement_flags
_atom_site_disorder_assembly
_atom_site_disorder_group
Mn1 Mn 0.46478(7) 0.34742(7) 0.42333(4) 0.0319(3) Uani 1 1 d . . .
N1 N 0.6606(4) 0.3521(5) 0.4208(3) 0.0422(11) Uani 1 1 d D . .
C1 C 0.7413(5) 0.3102(7) 0.4792(4) 0.0524(16) Uani 1 1 d D . .
H1 H 0.7168 0.2814 0.5225 0.063 Uiso 1 1 calc R . .
C2 C 0.8584(5) 0.3065(7) 0.4801(4) 0.0515(16) Uani 1 1 d D . .
H2 H 0.9107 0.2749 0.5230 0.062 Uiso 1 1 calc R . .
C3 C 0.8989(5) 0.3493(5) 0.4181(3) 0.0397(13) Uani 1 1 d D . .
C4 C 0.8170(6) 0.3979(9) 0.3579(4) 0.072(2) Uani 1 1 d D . .
H4 H 0.8403 0.4324 0.3154 0.086 Uiso 1 1 calc R . .
C5 C 0.7000(6) 0.3953(9) 0.3608(4) 0.070(2) Uani 1 1 d D . .
H5 H 0.6457 0.4253 0.3185 0.084 Uiso 1 1 calc R . .
N2 N 0.2684(4) 0.3551(4) 0.4219(3) 0.0398(11) Uani 1 1 d . . .
C10 C 0.1888(6) 0.3550(8) 0.3569(4) 0.0610(19) Uani 1 1 d . . .
H10 H 0.2152 0.3561 0.3114 0.073 Uiso 1 1 calc R . .
C9 C 0.0713(6) 0.3534(8) 0.3524(4) 0.065(2) Uani 1 1 d . . .
H9 H 0.0202 0.3530 0.3048 0.078 Uiso 1 1 calc R . .
C8 C 0.0271(5) 0.3522(5) 0.4183(3) 0.0403(13) Uani 1 1 d . . .
C7 C 0.1099(6) 0.3476(6) 0.4874(4) 0.0509(15) Uani 1 1 d . . .
H7 H 0.0859 0.3425 0.5336 0.061 Uiso 1 1 calc R . .
C6 C 0.2265(5) 0.3506(6) 0.4861(4) 0.0474(14) Uani 1 1 d . . .
H6 H 0.2801 0.3495 0.5327 0.057 Uiso 1 1 calc R . .
O1 O 0.4561(4) 0.1296(4) 0.4289(2) 0.0478(11) Uani 1 1 d . . .
O2 O 0.4300(4) 0.2167(4) 0.3153(2) 0.0493(11) Uani 1 1 d . . .
O3 O 0.4904(4) -0.3596(4) 0.4563(2) 0.0475(10) Uani 1 1 d . . .
O4 O 0.4433(4) -0.4826(3) 0.3529(2) 0.0452(10) Uani 1 1 d . . .
O5 O 0.3566(6) -0.1741(5) 0.1353(3) 0.090(2) Uani 1 1 d . . .
H5A H 0.3451 -0.1029 0.1135 0.135 Uiso 1 1 calc R . .
C11 C 0.4232(6) -0.0175(5) 0.3235(3) 0.0415(13) Uani 1 1 d . . .
C12 C 0.3923(6) -0.0302(6) 0.2447(3) 0.0511(16) Uani 1 1 d . . .
H12 H 0.3770 0.0440 0.2139 0.061 Uiso 1 1 calc R . .
C13 C 0.3843(7) -0.1547(6) 0.2122(3) 0.0583(19) Uani 1 1 d . . .
C14 C 0.4046(6) -0.2640(5) 0.2579(3) 0.0493(15) Uani 1 1 d . . .
H14 H 0.3987 -0.3470 0.2357 0.059 Uiso 1 1 calc R . .
C15 C 0.4337(5) -0.2525(5) 0.3370(3) 0.0347(12) Uani 1 1 d . . .
C16 C 0.4421(5) -0.1271(5) 0.3699(3) 0.0362(12) Uani 1 1 d . . .
H16 H 0.4603 -0.1178 0.4227 0.043 Uiso 1 1 calc R . .
C17 C 0.4362(5) 0.1180(5) 0.3572(3) 0.0371(12) Uani 1 1 d . . .
C18 C 0.4571(5) -0.3737(5) 0.3862(3) 0.0343(12) Uani 1 1 d . . .
N3 N 0.7332(12) -0.0450(15) 0.4117(7) 0.099(6) Uani 0.50 1 d PD A 1
C21 C 0.7570(12) -0.0268(14) 0.4886(8) 0.057(4) Uani 0.50 1 d PD A 1
H21 H 0.6964 -0.0283 0.5148 0.069 Uiso 0.50 1 calc PR A 1
C22 C 0.8654(11) -0.0072(11) 0.5264(6) 0.051(3) Uani 0.50 1 d PD A 1
H22 H 0.8851 0.0019 0.5793 0.061 Uiso 0.50 1 calc PR A 1
C23 C 0.9427(8) -0.0015(11) 0.4838(7) 0.073(5) Uani 0.50 1 d PD . 1
C24 C 0.9289(11) -0.0108(14) 0.4076(7) 0.060(3) Uani 0.50 1 d PD A 1
H24 H 0.9898 -0.0016 0.3820 0.071 Uiso 0.50 1 calc PR A 1
C25 C 0.8124(10) -0.0359(13) 0.3710(7) 0.039(3) Uani 0.50 1 d PDU A 1
H25 H 0.7922 -0.0459 0.3182 0.047 Uiso 0.50 1 calc PR A 1
OW1 O 0.7568(10) -0.0250(9) 0.5372(6) 0.065(3) Uani 0.50 1 d P B 2
OW2 O 0.7877(11) -0.087(3) 0.2698(10) 0.200(11) Uani 0.50 1 d PU . 2
OW3 O 0.6698(14) 0.0358(19) 0.2626(11) 0.142(6) Uani 0.50 1 d P . 2
OW4 O 0.764(3) -0.041(3) 0.3589(12) 0.227(14) Uani 0.50 1 d PU C 2

loop_
_atom_site_aniso_label
_atom_site_aniso_U_11
_atom_site_aniso_U_22
_atom_site_aniso_U_33
_atom_site_aniso_U_23
_atom_site_aniso_U_13
_atom_site_aniso_U_12
Mn1 0.0360(5) 0.0272(4) 0.0323(5) 0.0002(3) 0.0070(3) 0.0008(3)
N1 0.034(2) 0.052(3) 0.040(3) 0.000(2) 0.007(2) -0.001(2)
C1 0.046(4) 0.064(4) 0.049(4) 0.022(3) 0.014(3) 0.008(3)
C2 0.039(3) 0.068(4) 0.046(4) 0.022(3) 0.005(3) 0.007(3)
C3 0.038(3) 0.044(3) 0.036(3) -0.004(2) 0.006(2) 0.001(2)
C4 0.045(4) 0.134(7) 0.037(3) 0.025(4) 0.012(3) 0.008(4)
C5 0.042(4) 0.133(7) 0.034(3) 0.021(4) 0.004(3) 0.013(4)
N2 0.037(3) 0.042(3) 0.041(3) -0.001(2) 0.010(2) 0.000(2)
C10 0.047(4) 0.104(6) 0.034(3) 0.004(3) 0.013(3) 0.006(4)
C9 0.047(4) 0.112(6) 0.034(3) -0.006(4) 0.005(3) 0.005(4)
C8 0.034(3) 0.044(3) 0.041(3) -0.002(2) 0.006(2) 0.001(2)
C7 0.049(4) 0.067(4) 0.038(3) 0.004(3) 0.013(3) -0.006(3)
C6 0.040(3) 0.061(4) 0.040(3) 0.003(3) 0.006(3) 0.002(3)
O1 0.077(3) 0.031(2) 0.036(2) -0.0037(16) 0.013(2) -0.0008(18)
O2 0.081(3) 0.0262(19) 0.040(2) 0.0022(17) 0.012(2) -0.0018(19)
O3 0.063(3) 0.043(2) 0.034(2) 0.0067(17) 0.0046(19) 0.0084(19)
O4 0.060(3) 0.0271(19) 0.047(2) 0.0017(17) 0.008(2) -0.0023(17)
O5 0.192(7) 0.044(3) 0.027(2) -0.0014(19) 0.010(3) -0.006(3)
C11 0.060(4) 0.029(3) 0.036(3) -0.001(2) 0.012(3) -0.003(2)
C12 0.083(5) 0.034(3) 0.034(3) 0.003(2) 0.007(3) -0.004(3)
C13 0.111(6) 0.036(3) 0.025(3) 0.002(2) 0.009(3) -0.004(3)
C14 0.082(4) 0.029(3) 0.034(3) -0.004(2) 0.006(3) -0.004(3)
C15 0.042(3) 0.030(3) 0.032(3) 0.004(2) 0.007(2) -0.003(2)
C16 0.049(3) 0.030(3) 0.029(3) -0.003(2) 0.006(2) -0.001(2)
C17 0.044(3) 0.030(3) 0.036(3) -0.002(2) 0.006(2) -0.002(2)
C18 0.031(3) 0.035(3) 0.038(3) 0.002(2) 0.009(2) 0.002(2)
N3 0.086(11) 0.080(10) 0.104(13) 0.036(9) -0.038(10) -0.027(8)
C21 0.071(10) 0.063(9) 0.043(8) -0.012(7) 0.021(8) -0.013(7)
C22 0.085(10) 0.045(7) 0.025(6) -0.012(5) 0.019(7) -0.006(6)
C23 0.113(14) 0.051(8) 0.047(9) -0.009(7) 0.003(9) -0.006(9)
C24 0.056(8) 0.074(9) 0.052(8) -0.010(7) 0.019(6) 0.006(7)
C25 0.031(6) 0.052(6) 0.023(6) -0.015(5) -0.019(5) 0.016(6)
OW1 0.095(8) 0.059(6) 0.043(6) -0.022(5) 0.021(6) -0.030(5)
OW2 0.049(8) 0.40(3) 0.135(14) 0.183(17) -0.016(7) 0.000(11)
OW3 0.112(12) 0.137(14) 0.169(16) -0.013(12) 0.013(12) 0.032(10)
OW4 0.25(3) 0.34(3) 0.095(15) -0.044(17) 0.047(17) -0.20(2)

loop_
_atom_type_symbol
_atom_type_description
_atom_type_scat_dispersion_real
_atom_type_scat_dispersion_imag
_atom_type_scat_source
C C 0.0033 0.0016 'International Tables Vol C Tables 4.2.6.8 and 6.1.1.4'
H H 0.0000 0.0000 'International Tables Vol C Tables 4.2.6.8 and 6.1.1.4'
O O 0.0106 0.0060 'International Tables Vol C Tables 4.2.6.8 and 6.1.1.4'
Mn Mn 0.3368 0.7283 'International Tables Vol C Tables 4.2.6.8 and 6.1.1.4'
N N 0.0061 0.0033 'International Tables Vol C Tables 4.2.6.8 and 6.1.1.4'

loop_
_geom_angle_atom_site_label_1
_geom_angle_atom_site_label_2
_geom_angle_atom_site_label_3
_geom_angle
_geom_angle_site_symmetry_1
_geom_angle_site_symmetry_3
_geom_angle_publ_flag
O3 Mn1 O4 122.03(15) 3_656 1_565 ?
O3 Mn1 O1 90.98(14) 3_656 . ?
O4 Mn1 O1 146.96(15) 1_565 . ?
O3 Mn1 N2 92.21(17) 3_656 . ?
O4 Mn1 N2 88.53(16) 1_565 . ?
O1 Mn1 N2 88.83(16) . . ?
O3 Mn1 N1 89.31(17) 3_656 . ?
O4 Mn1 N1 87.91(17) 1_565 . ?
O1 Mn1 N1 94.40(17) . . ?
N2 Mn1 N1 176.41(17) . . ?
O3 Mn1 O2 148.19(14) 3_656 . ?
O4 Mn1 O2 89.69(14) 1_565 . ?
O1 Mn1 O2 57.42(14) . . ?
N2 Mn1 O2 90.80(16) . . ?
N1 Mn1 O2 89.62(17) . . ?
O3 Mn1 C17 119.78(16) 3_656 . ?
O4 Mn1 C17 118.19(16) 1_565 . ?
O1 Mn1 C17 28.86(15) . . ?
N2 Mn1 C17 89.72(17) . . ?
N1 Mn1 C17 92.35(17) . . ?
O2 Mn1 C17 28.55(15) . . ?
C1 N1 C5 115.7(5) . . ?
C1 N1 Mn1 121.6(4) . . ?
C5 N1 Mn1 122.7(4) . . ?
N1 C1 C2 124.3(6) . . ?
N1 C1 H1 117.9 . . ?
C2 C1 H1 117.9 . . ?
C1 C2 C3 120.0(5) . . ?
C1 C2 H2 120.0 . . ?
C3 C2 H2 120.0 . . ?
C2 C3 C4 116.7(5) . . ?
C2 C3 C8 121.6(5) . 1_655 ?
C4 C3 C8 121.5(5) . 1_655 ?
C3 C4 C5 119.6(6) . . ?
C3 C4 H4 120.2 . . ?
C5 C4 H4 120.2 . . ?
N1 C5 C4 123.6(6) . . ?
N1 C5 H5 118.2 . . ?
C4 C5 H5 118.2 . . ?
C10 N2 C6 115.9(5) . . ?
C10 N2 Mn1 121.5(4) . . ?
C6 N2 Mn1 122.5(4) . . ?
N2 C10 C9 124.2(6) . . ?
N2 C10 H10 117.9 . . ?
C9 C10 H10 117.9 . . ?
C10 C9 C8 120.4(6) . . ?
C10 C9 H9 119.8 . . ?
C8 C9 H9 119.8 . . ?
C9 C8 C7 116.1(5) . . ?
C9 C8 C3 123.6(5) . 1_455 ?
C7 C8 C3 120.2(5) . 1_455 ?
C6 C7 C8 119.2(6) . . ?
C6 C7 H7 120.4 . . ?
C8 C7 H7 120.4 . . ?
N2 C6 C7 124.2(6) . . ?
N2 C6 H6 117.9 . . ?
C7 C6 H6 117.9 . . ?
C17 O1 Mn1 92.8(3) . . ?
C17 O2 Mn1 89.0(3) . . ?
C18 O3 Mn1 174.9(4) . 3_656 ?
C18 O4 Mn1 116.8(4) . 1_545 ?
C13 O5 H5A 109.5 . . ?
C16 C11 C12 120.7(5) . . ?
C16 C11 C17 120.8(5) . . ?
C12 C11 C17 118.5(5) . . ?
C11 C12 C13 119.5(5) . . ?
C11 C12 H12 120.3 . . ?
C13 C12 H12 120.3 . . ?
O5 C13 C14 117.5(5) . . ?
O5 C13 C12 122.5(5) . . ?
C14 C13 C12 120.1(5) . . ?
C13 C14 C15 120.9(5) . . ?
C13 C14 H14 119.5 . . ?
C15 C14 H14 119.5 . . ?
C14 C15 C16 119.0(5) . . ?
C14 C15 C18 120.1(5) . . ?
C16 C15 C18 120.9(5) . . ?
C11 C16 C15 119.8(5) . . ?
C11 C16 H16 120.1 . . ?
C15 C16 H16 120.1 . . ?
O2 C17 O1 120.8(5) . . ?
O2 C17 C11 120.7(5) . . ?
O1 C17 C11 118.5(5) . . ?
O2 C17 Mn1 62.4(3) . . ?
O1 C17 Mn1 58.4(3) . . ?
C11 C17 Mn1 176.7(4) . . ?
O3 C18 O4 124.3(5) . . ?
O3 C18 C15 118.4(5) . . ?
O4 C18 C15 117.2(5) . . ?
C25 N3 C21 122.9(12) . . ?
C22 C21 N3 120.5(12) . . ?
C22 C21 H21 119.7 . . ?
N3 C21 H21 119.7 . . ?
C23 C22 C21 114.6(10) . . ?
C23 C22 H22 122.7 . . ?
C21 C22 H22 122.7 . . ?
C22 C23 C23 120.1(15) . 3_756 ?
C22 C23 C24 130.1(10) . . ?
C23 C23 C24 109.4(14) 3_756 . ?
C23 C24 C25 112.4(11) . . ?
C23 C24 H24 123.8 . . ?
C25 C24 H24 123.8 . . ?
N3 C25 C24 119.2(11) . . ?
N3 C25 H25 120.4 . . ?
C24 C25 H25 120.4 . . ?
OW2 OW2 OW3 92.3(15) 2_655 2_655 ?
OW2 OW2 OW4 111(2) 2_655 . ?
OW3 OW2 OW4 105(2) 2_655 . ?

loop_
_geom_bond_atom_site_label_1
_geom_bond_atom_site_label_2
_geom_bond_distance
_geom_bond_site_symmetry_2
_geom_bond_publ_flag
Mn1 O3 2.111(4) 3_656 ?
Mn1 O4 2.124(4) 1_565 ?
Mn1 O1 2.222(4) . ?
Mn1 N2 2.292(5) . ?
Mn1 N1 2.299(5) . ?
Mn1 O2 2.311(4) . ?
Mn1 C17 2.607(5) . ?
N1 C1 1.321(7) . ?
N1 C5 1.331(7) . ?
C1 C2 1.367(8) . ?
C1 H1 0.9300 . ?
C2 C3 1.368(8) . ?
C2 H2 0.9300 . ?
C3 C4 1.372(8) . ?
C3 C8 1.499(8) 1_655 ?
C4 C5 1.381(9) . ?
C4 H4 0.9300 . ?
C5 H5 0.9300 . ?
N2 C10 1.327(8) . ?
N2 C6 1.344(7) . ?
C10 C9 1.359(10) . ?
C10 H10 0.9300 . ?
C9 C8 1.385(9) . ?
C9 H9 0.9300 . ?
C8 C7 1.401(9) . ?
C8 C3 1.499(8) 1_455 ?
C7 C6 1.368(9) . ?
C7 H7 0.9300 . ?
C6 H6 0.9300 . ?
O1 C17 1.260(6) . ?
O2 C17 1.246(7) . ?
O3 C18 1.241(7) . ?
O3 Mn1 2.111(4) 3_656 ?
O4 C18 1.252(6) . ?
O4 Mn1 2.124(4) 1_545 ?
O5 C13 1.360(7) . ?
O5 H5A 0.8200 . ?
C11 C16 1.380(7) . ?
C11 C12 1.386(8) . ?
C11 C17 1.500(7) . ?
C12 C13 1.390(8) . ?
C12 H12 0.9300 . ?
C13 C14 1.371(8) . ?
C14 C15 1.389(8) . ?
C14 H14 0.9300 . ?
C15 C16 1.399(7) . ?
C15 C18 1.506(7) . ?
C16 H16 0.9300 . ?
N3 C25 1.299(14) . ?
N3 C21 1.359(13) . ?
C21 C22 1.318(15) . ?
C21 H21 0.9300 . ?
C22 C23 1.303(14) . ?
C22 H22 0.9300 . ?
C23 C23 1.342(17) 3_756 ?
C23 C24 1.343(14) . ?
C24 C25 1.403(14) . ?
C24 H24 0.9300 . ?
C25 H25 0.9300 . ?
OW2 OW2 1.01(2) 2_655 ?
OW2 OW3 1.50(2) 2_655 ?
OW2 OW4 1.74(3) . ?
OW3 OW2 1.50(2) 2_655 ?

loop_
_geom_torsion_atom_site_label_1
_geom_torsion_atom_site_label_2
_geom_torsion_atom_site_label_3
_geom_torsion_atom_site_label_4
_geom_torsion
_geom_torsion_site_symmetry_1
_geom_torsion_site_symmetry_2
_geom_torsion_site_symmetry_3
_geom_torsion_site_symmetry_4
_geom_torsion_publ_flag
O3 Mn1 N1 C1 26.4(5) 3_656 . . . ?
O4 Mn1 N1 C1 148.5(5) 1_565 . . . ?
O1 Mn1 N1 C1 -64.5(5) . . . . ?
N2 Mn1 N1 C1 141(3) . . . . ?
O2 Mn1 N1 C1 -121.8(5) . . . . ?
C17 Mn1 N1 C1 -93.3(5) . . . . ?
O3 Mn1 N1 C5 -154.4(6) 3_656 . . . ?
O4 Mn1 N1 C5 -32.3(6) 1_565 . . . ?
O1 Mn1 N1 C5 114.7(6) . . . . ?
N2 Mn1 N1 C5 -39(3) . . . . ?
O2 Mn1 N1 C5 57.4(6) . . . . ?
C17 Mn1 N1 C5 85.8(6) . . . . ?
C5 N1 C1 C2 -1.5(10) . . . . ?
Mn1 N1 C1 C2 177.7(5) . . . . ?
N1 C1 C2 C3 0.7(11) . . . . ?
C1 C2 C3 C4 1.7(10) . . . . ?
C1 C2 C3 C8 177.3(6) . . . 1_655 ?
C2 C3 C4 C5 -3.3(12) . . . . ?
C8 C3 C4 C5 -178.9(7) 1_655 . . . ?
C1 N1 C5 C4 -0.2(12) . . . . ?
Mn1 N1 C5 C4 -179.4(7) . . . . ?
C3 C4 C5 N1 2.7(14) . . . . ?
O3 Mn1 N2 C10 177.8(5) 3_656 . . . ?
O4 Mn1 N2 C10 55.8(5) 1_565 . . . ?
O1 Mn1 N2 C10 -91.3(5) . . . . ?
N1 Mn1 N2 C10 63(3) . . . . ?
O2 Mn1 N2 C10 -33.9(5) . . . . ?
C17 Mn1 N2 C10 -62.4(5) . . . . ?
O3 Mn1 N2 C6 -7.0(4) 3_656 . . . ?
O4 Mn1 N2 C6 -129.0(4) 1_565 . . . ?
O1 Mn1 N2 C6 83.9(4) . . . . ?
N1 Mn1 N2 C6 -122(3) . . . . ?
O2 Mn1 N2 C6 141.3(4) . . . . ?
C17 Mn1 N2 C6 112.8(4) . . . . ?
C6 N2 C10 C9 1.4(10) . . . . ?
Mn1 N2 C10 C9 176.9(6) . . . . ?
N2 C10 C9 C8 0.2(12) . . . . ?
C10 C9 C8 C7 -2.4(10) . . . . ?
C10 C9 C8 C3 -179.5(6) . . . 1_455 ?
C9 C8 C7 C6 3.0(9) . . . . ?
C3 C8 C7 C6 -179.9(5) 1_455 . . . ?
C10 N2 C6 C7 -0.8(9) . . . . ?
Mn1 N2 C6 C7 -176.2(5) . . . . ?
C8 C7 C6 N2 -1.4(10) . . . . ?
O3 Mn1 O1 C17 -176.3(4) 3_656 . . . ?
O4 Mn1 O1 C17 6.0(5) 1_565 . . . ?
N2 Mn1 O1 C17 91.5(4) . . . . ?
N1 Mn1 O1 C17 -86.9(4) . . . . ?
O2 Mn1 O1 C17 -0.2(3) . . . . ?
O3 Mn1 O2 C17 7.6(5) 3_656 . . . ?
O4 Mn1 O2 C17 -176.5(3) 1_565 . . . ?
O1 Mn1 O2 C17 0.2(3) . . . . ?
N2 Mn1 O2 C17 -87.9(4) . . . . ?
N1 Mn1 O2 C17 95.6(4) . . . . ?
C16 C11 C12 C13 -2.2(11) . . . . ?
C17 C11 C12 C13 177.4(6) . . . . ?
C11 C12 C13 O5 -178.7(7) . . . . ?
C11 C12 C13 C14 1.3(12) . . . . ?
O5 C13 C14 C15 179.8(7) . . . . ?
C12 C13 C14 C15 -0.3(12) . . . . ?
C13 C14 C15 C16 0.1(10) . . . . ?
C13 C14 C15 C18 -179.2(6) . . . . ?
C12 C11 C16 C15 2.1(10) . . . . ?
C17 C11 C16 C15 -177.6(5) . . . . ?
C14 C15 C16 C11 -1.0(9) . . . . ?
C18 C15 C16 C11 178.3(5) . . . . ?
Mn1 O2 C17 O1 -0.3(6) . . . . ?
Mn1 O2 C17 C11 -178.8(5) . . . . ?
Mn1 O1 C17 O2 0.3(6) . . . . ?
Mn1 O1 C17 C11 178.8(5) . . . . ?
C16 C11 C17 O2 173.2(6) . . . . ?
C12 C11 C17 O2 -6.5(9) . . . . ?
C16 C11 C17 O1 -5.3(9) . . . . ?
C12 C11 C17 O1 175.0(6) . . . . ?
C16 C11 C17 Mn1 12(8) . . . . ?
C12 C11 C17 Mn1 -167(7) . . . . ?
O3 Mn1 C17 O2 -175.4(3) 3_656 . . . ?
O4 Mn1 C17 O2 4.0(4) 1_565 . . . ?
O1 Mn1 C17 O2 -179.7(6) . . . . ?
N2 Mn1 C17 O2 92.2(4) . . . . ?
N1 Mn1 C17 O2 -84.9(4) . . . . ?
O3 Mn1 C17 O1 4.3(4) 3_656 . . . ?
O4 Mn1 C17 O1 -176.3(3) 1_565 . . . ?
N2 Mn1 C17 O1 -88.1(4) . . . . ?
N1 Mn1 C17 O1 94.9(4) . . . . ?
O2 Mn1 C17 O1 179.7(6) . . . . ?
O3 Mn1 C17 C11 -14(7) 3_656 . . . ?
O4 Mn1 C17 C11 165(7) 1_565 . . . ?
O1 Mn1 C17 C11 -18(7) . . . . ?
N2 Mn1 C17 C11 -106(7) . . . . ?
N1 Mn1 C17 C11 77(7) . . . . ?
O2 Mn1 C17 C11 161(8) . . . . ?
Mn1 O3 C18 O4 -52(5) 3_656 . . . ?
Mn1 O3 C18 C15 129(4) 3_656 . . . ?
Mn1 O4 C18 O3 5.5(8) 1_545 . . . ?
Mn1 O4 C18 C15 -175.8(3) 1_545 . . . ?
C14 C15 C18 O3 175.3(6) . . . . ?
C16 C15 C18 O3 -4.0(8) . . . . ?
C14 C15 C18 O4 -3.5(8) . . . . ?
C16 C15 C18 O4 177.2(5) . . . . ?
C25 N3 C21 C22 -5(2) . . . . ?
N3 C21 C22 C23 3(2) . . . . ?
C21 C22 C23 C23 -171.5(15) . . . 3_756 ?
C21 C22 C23 C24 1(2) . . . . ?
C22 C23 C24 C25 -2.9(19) . . . . ?
C23 C23 C24 C25 170.2(14) 3_756 . . . ?
C21 N3 C25 C24 2(2) . . . . ?
C23 C24 C25 N3 1(2) . . . . ?
